data_1539858
loop_
_publ_author_name
'Braun, J.'
'Ellner, M.'
'Predel, B.'

_publ_section_title
;
 Zur Struktur der Hochtemperaturphase Ti1-x AI1+x
;
_journal_name_full 'Journal of Alloys Compd.'
_journal_page_first 189
_journal_page_last 193
_journal_volume 203
_journal_year 1994
_chemical_formula_sum 'Al2.5 Ti1.5'
_chemical_name_systematic '(Al2 Ti)1.33'
_space_group_IT_number 123
_symmetry_space_group_name_Hall '-P 4 2'
_symmetry_space_group_name_H-M 'P 4/m m m'
_cell_angle_alpha 90
_cell_angle_beta 90
_cell_angle_gamma 90
_cell_formula_units_Z 1
_cell_length_a 4.03
_cell_length_b 4.03
_cell_length_c 3.955
_cell_volume 64.233
_citation_journal_id_ASTM JALCEU
_cod_data_source_file Braun_JALCEU_1994_938.cif
_cod_data_source_block Al2.5Ti1.5
_cod_original_cell_volume 64.23277
_cod_database_code 1539858

loop_
_symmetry_equiv_pos_as_xyz
x,y,z
-y,x,z
-x,-y,z
y,-x,z
x,-y,-z
y,x,-z
-x,y,-z
-y,-x,-z
-x,-y,-z
y,-x,-z
x,y,-z
-y,x,-z
-x,y,z
-y,-x,z
x,-y,z
y,x,z

loop_
_atom_site_label
_atom_site_type_symbol
_atom_site_fract_x
_atom_site_fract_y
_atom_site_fract_z
_atom_site_occupancy
_atom_site_U_iso_or_equiv
Ti2 Ti 0.5 0.5 0 1 0.0
Al2 Al 0 0.5 0.5 0.75 0.0
Ti1 Ti 0 0.5 0.5 0.25 0.0
Al1 Al 0 0 0 1 0.0
